data_2211444
loop_
_publ_author_name
'Xiang-Chao Zeng'

_publ_section_title 3-Bromo-1-methyl-6,7-dihydropyrrolo[2,3-<i>c</i>]azepine-4,8(1<i>H</i>,5<i>H</i>)-dione
_journal_coeditor_code HG2128
_journal_issue 12
_journal_name_full 'Acta Crystallographica Section E'
_journal_page_first o5505
_journal_page_last o5507
_journal_paper_doi 10.1107/S1600536806046289
_journal_volume 62
_journal_year 2006
_chemical_formula_iupac 'C9 H9 Br N2 O2'
_chemical_formula_moiety 'C9 H9 Br N2 O2'
_chemical_formula_sum 'C9 H9 Br N2 O2'
_chemical_formula_weight 257.09
_chemical_melting_point 481
_chemical_name_systematic
;
3-Bromo-1-methyl-6,7-dihydropyrrolo[2,3-c]azepine-4,8(1H,5H)-dione
;
_space_group_IT_number 14
_symmetry_cell_setting monoclinic
_symmetry_space_group_name_Hall '-P 2ybc'
_symmetry_space_group_name_H-M 'P 1 21/c 1'
_atom_sites_solution_hydrogens geom
_atom_sites_solution_primary direct
_atom_sites_solution_secondary difmap
_audit_creation_method SHELXL97
_cell_angle_alpha 90.00
_cell_angle_beta 92.137(5)
_cell_angle_gamma 90.00
_cell_formula_units_Z 4
_cell_length_a 8.108(2)
_cell_length_b 14.020(4)
_cell_length_c 8.482(2)
_cell_measurement_reflns_used 944
_cell_measurement_temperature 293(2)
_cell_measurement_theta_max 26.85
_cell_measurement_theta_min 2.81
_cell_volume 963.5(4)
_computing_cell_refinement 'SAINT-Plus (Bruker, 1999)'
_computing_data_collection 'SMART (Bruker,1999)'
_computing_data_reduction SAINT-Plus
_computing_molecular_graphics 'SHELXTL (Bruker, 1997)'
_computing_publication_material SHELXTL
_computing_structure_refinement 'SHELXL97 (Sheldrick, 1997)'
_computing_structure_solution 'SHELXS97 (Sheldrick, 1997)'
_diffrn_ambient_temperature 293(2)
_diffrn_measured_fraction_theta_full 0.997
_diffrn_measured_fraction_theta_max 0.997
_diffrn_measurement_device_type 'Bruker SMART 1K CCD area-detector'
_diffrn_measurement_method '\f and \w'
_diffrn_radiation_monochromator graphite
_diffrn_radiation_source 'fine-focus sealed tube'
_diffrn_radiation_type MoK\a
_diffrn_radiation_wavelength 0.71073
_diffrn_reflns_av_R_equivalents 0.0159
_diffrn_reflns_av_sigmaI/netI 0.0172
_diffrn_reflns_limit_h_max 9
_diffrn_reflns_limit_h_min -9
_diffrn_reflns_limit_k_max 17
_diffrn_reflns_limit_k_min -17
_diffrn_reflns_limit_l_max 10
_diffrn_reflns_limit_l_min -8
_diffrn_reflns_number 5474
_diffrn_reflns_theta_full 25.98
_diffrn_reflns_theta_max 25.98
_diffrn_reflns_theta_min 2.51
_diffrn_standards_number 0
_exptl_absorpt_coefficient_mu 4.240
_exptl_absorpt_correction_T_max 0.346
_exptl_absorpt_correction_T_min 0.277
_exptl_absorpt_correction_type multi-scan
_exptl_absorpt_process_details '(SADABS; Sheldrick, 1996)'
_exptl_crystal_colour colourless
_exptl_crystal_density_diffrn 1.772
_exptl_crystal_density_method 'not measured'
_exptl_crystal_description prism
_exptl_crystal_F_000 512
_exptl_crystal_size_max 0.49
_exptl_crystal_size_mid 0.26
_exptl_crystal_size_min 0.25
_refine_diff_density_max 0.352
_refine_diff_density_min -0.401
_refine_ls_extinction_method none
_refine_ls_goodness_of_fit_ref 1.083
_refine_ls_hydrogen_treatment constr
_refine_ls_matrix_type full
_refine_ls_number_parameters 128
_refine_ls_number_reflns 1887
_refine_ls_number_restraints 0
_refine_ls_restrained_S_all 1.083
_refine_ls_R_factor_all 0.0400
_refine_ls_R_factor_gt 0.0301
_refine_ls_shift/su_max 0.005
_refine_ls_shift/su_mean 0.001
_refine_ls_structure_factor_coef Fsqd
_refine_ls_weighting_details 'calc w = 1/[\s^2^(Fo^2^)+(0.0505P)^2^+0.5851P] where P=(Fo^2^+2Fc^2^)/3'
_refine_ls_weighting_scheme calc
_refine_ls_wR_factor_gt 0.0871
_refine_ls_wR_factor_ref 0.0940
_reflns_number_gt 1536
_reflns_number_total 1887
_reflns_threshold_expression I>2\s(I)
_cod_data_source_file hg2128.cif
_cod_data_source_block I
_cod_depositor_comments
;
The following automatic conversions were performed:
'_symmetry_cell_setting' value 'Monoclinic' changed to 'monoclinic'
according to '/home/saulius/struct/CIF-dictionaries/cif_core.dic'
dictionary named 'cif_core.dic' version 2.4.1 from 2010-06-29.

Automatic conversion script
Id: cif_fix_enum 1527 2010-12-29 10:47:43Z saulius 

The following automatic conversions were performed:

'_symmetry_cell_setting' value 'Monoclinic' changed to 'monoclinic'
according to /home/saulius/struct/CIF-dictionaries/cif_core.dic
dictionary named 'cif_core.dic' version 2.4.1 from 2010-06-29.

Automatic conversion script
Id: cif_fix_values 1715 2011-07-08 13:25:40Z adriana 
;
_cod_original_sg_symbol_H-M 'P 21/c'
_cod_database_code 2211444
_cod_database_fobs_code 2211444

loop_
_symmetry_equiv_pos_as_xyz
'x, y, z'
'-x, y+1/2, -z+1/2'
'-x, -y, -z'
'x, -y-1/2, z-1/2'

loop_
_atom_site_type_symbol
_atom_site_label
_atom_site_fract_x
_atom_site_fract_y
_atom_site_fract_z
_atom_site_U_iso_or_equiv
_atom_site_adp_type
_atom_site_calc_flag
_atom_site_refinement_flags
_atom_site_occupancy
Br Br1 0.18872(4) 0.00409(2) 0.10073(5) 0.05511(16) Uani d . 1
C C2 0.3159(3) 0.11347(19) 0.1069(3) 0.0386(6) Uani d . 1
O O1 0.5870(2) 0.38514(15) 0.0272(3) 0.0506(6) Uani d . 1
C C3 0.2738(3) 0.21030(19) 0.0745(3) 0.0353(6) Uani d . 1
N N2 0.3365(3) 0.42733(17) 0.0740(3) 0.0456(6) Uani d . 1
H H2 0.3580 0.4837 0.0406 0.055 Uiso calc R 1
N N1 0.5308(3) 0.19995(16) 0.1474(3) 0.0410(6) Uani d . 1
O O2 0.0200(2) 0.18939(18) -0.0431(3) 0.0613(7) Uani d . 1
C C8 0.1183(3) 0.2449(2) 0.0139(4) 0.0401(6) Uani d . 1
C C4 0.4142(3) 0.26233(19) 0.1018(3) 0.0356(6) Uani d . 1
C C1 0.4718(3) 0.1102(2) 0.1519(4) 0.0436(7) Uani d . 1
H H1 0.5310 0.0559 0.1815 0.052 Uiso calc R 1
C C5 0.4515(3) 0.3630(2) 0.0661(3) 0.0390(6) Uani d . 1
C C9 0.6968(4) 0.2207(3) 0.1950(5) 0.0596(9) Uani d . 1
H H9A 0.7398 0.1700 0.2606 0.089 Uiso calc R 1
H H9B 0.7005 0.2794 0.2532 0.089 Uiso calc R 1
H H9C 0.7621 0.2266 0.1035 0.089 Uiso calc R 1
C C7 0.0778(4) 0.3494(2) 0.0191(4) 0.0524(8) Uani d . 1
H H7A -0.0372 0.3558 0.0451 0.063 Uiso calc R 1
H H7B 0.0887 0.3752 -0.0861 0.063 Uiso calc R 1
C C6 0.1800(4) 0.4110(2) 0.1334(4) 0.0492(8) Uani d . 1
H H6A 0.1245 0.4714 0.1486 0.059 Uiso calc R 1
H H6B 0.1913 0.3792 0.2348 0.059 Uiso calc R 1

loop_
_atom_site_aniso_label
_atom_site_aniso_U_11
_atom_site_aniso_U_22
_atom_site_aniso_U_33
_atom_site_aniso_U_12
_atom_site_aniso_U_13
_atom_site_aniso_U_23
Br1 0.0487(2) 0.0364(2) 0.0800(3) -0.01395(12) -0.00137(17) 0.00136(14)
C2 0.0359(14) 0.0296(13) 0.0503(17) -0.0080(11) 0.0020(12) 0.0018(12)
O1 0.0350(11) 0.0413(11) 0.0759(16) -0.0107(9) 0.0082(10) 0.0083(10)
C3 0.0324(13) 0.0324(13) 0.0412(15) -0.0052(10) 0.0039(11) -0.0014(11)
N2 0.0406(13) 0.0304(12) 0.0665(17) -0.0075(10) 0.0120(12) 0.0049(11)
N1 0.0294(11) 0.0376(12) 0.0558(15) -0.0063(9) -0.0032(10) 0.0068(11)
O2 0.0319(11) 0.0525(14) 0.0988(19) -0.0007(9) -0.0080(11) -0.0209(13)
C8 0.0301(13) 0.0403(15) 0.0503(17) -0.0018(11) 0.0065(11) -0.0024(13)
C4 0.0325(13) 0.0325(13) 0.0419(15) -0.0058(11) 0.0030(11) 0.0013(11)
C1 0.0392(15) 0.0343(15) 0.0571(19) -0.0019(11) -0.0027(13) 0.0065(13)
C5 0.0389(15) 0.0340(14) 0.0440(16) -0.0085(11) 0.0009(12) 0.0020(12)
C9 0.0305(15) 0.060(2) 0.088(3) -0.0115(14) -0.0100(15) 0.0201(19)
C7 0.0345(16) 0.0425(17) 0.080(2) 0.0009(12) 0.0071(15) 0.0071(16)
C6 0.0461(17) 0.0321(14) 0.071(2) -0.0022(12) 0.0228(15) -0.0026(14)

loop_
_atom_type_symbol
_atom_type_description
_atom_type_scat_dispersion_real
_atom_type_scat_dispersion_imag
_atom_type_scat_source
C C 0.0033 0.0016 'International Tables Vol C Tables 4.2.6.8 and 6.1.1.4'
H H 0.0000 0.0000 'International Tables Vol C Tables 4.2.6.8 and 6.1.1.4'
N N 0.0061 0.0033 'International Tables Vol C Tables 4.2.6.8 and 6.1.1.4'
O O 0.0106 0.0060 'International Tables Vol C Tables 4.2.6.8 and 6.1.1.4'
Br Br -0.2901 2.4595 'International Tables Vol C Tables 4.2.6.8 and 6.1.1.4'

loop_
_geom_angle_atom_site_label_1
_geom_angle_atom_site_label_2
_geom_angle_atom_site_label_3
_geom_angle
C1 C2 C3 108.2(2)
C1 C2 Br1 120.8(2)
C3 C2 Br1 131.0(2)
C4 C3 C2 106.5(2)
C4 C3 C8 126.8(3)
C2 C3 C8 126.5(2)
C5 N2 C6 124.5(2)
C5 N2 H2 117.8
C6 N2 H2 117.8
C4 N1 C1 111.8(2)
C4 N1 C9 127.0(2)
C1 N1 C9 121.1(3)
O2 C8 C3 119.2(3)
O2 C8 C7 120.0(3)
C3 C8 C7 120.7(3)
N1 C4 C3 106.0(2)
N1 C4 C5 122.5(2)
C3 C4 C5 130.7(3)
C2 C1 N1 107.4(3)
C2 C1 H1 126.3
N1 C1 H1 126.3
O1 C5 N2 120.0(3)
O1 C5 C4 120.0(3)
N2 C5 C4 119.9(2)
N1 C9 H9A 109.5
N1 C9 H9B 109.5
H9A C9 H9B 109.5
N1 C9 H9C 109.5
H9A C9 H9C 109.5
H9B C9 H9C 109.5
C8 C7 C6 117.3(3)
C8 C7 H7A 108.0
C6 C7 H7A 108.0
C8 C7 H7B 108.0
C6 C7 H7B 108.0
H7A C7 H7B 107.2
N2 C6 C7 110.1(3)
N2 C6 H6A 109.6
C7 C6 H6A 109.6
N2 C6 H6B 109.6
C7 C6 H6B 109.6
H6A C6 H6B 108.2

loop_
_geom_bond_atom_site_label_1
_geom_bond_atom_site_label_2
_geom_bond_distance
Br1 C2 1.847(3)
C2 C1 1.308(4)
C2 C3 1.424(4)
O1 C5 1.200(3)
C3 C4 1.364(3)
C3 C8 1.429(4)
N2 C5 1.301(4)
N2 C6 1.402(4)
N2 H2 0.8600
N1 C4 1.335(3)
N1 C1 1.348(4)
N1 C9 1.420(4)
O2 C8 1.202(3)
C8 C7 1.504(4)
C4 C5 1.477(4)
C1 H1 0.9300
C9 H9A 0.9600
C9 H9B 0.9600
C9 H9C 0.9600
C7 C6 1.520(5)
C7 H7A 0.9700
C7 H7B 0.9700
C6 H6A 0.9700
C6 H6B 0.9700

loop_
_geom_hbond_atom_site_label_D
_geom_hbond_atom_site_label_H
_geom_hbond_atom_site_label_A
_geom_hbond_site_symmetry_A
_geom_hbond_distance_DH
_geom_hbond_distance_HA
_geom_hbond_distance_DA
_geom_hbond_angle_DHA
C6 H6B O2 4_566 0.97 2.57 3.385(4) 141.8
N2 H2 O1 3_665 0.86 1.98 2.841(3) 177.4

loop_
_geom_torsion_atom_site_label_1
_geom_torsion_atom_site_label_2
_geom_torsion_atom_site_label_3
_geom_torsion_atom_site_label_4
_geom_torsion
C1 C2 C3 C4 0.6(3)
Br1 C2 C3 C4 178.3(2)
C1 C2 C3 C8 176.3(3)
Br1 C2 C3 C8 -6.0(5)
C4 C3 C8 O2 160.3(3)
C2 C3 C8 O2 -14.5(5)
C4 C3 C8 C7 -19.0(5)
C2 C3 C8 C7 166.2(3)
C1 N1 C4 C3 -0.4(3)
C9 N1 C4 C3 -177.3(3)
C1 N1 C4 C5 -171.4(3)
C9 N1 C4 C5 11.8(5)
C2 C3 C4 N1 -0.1(3)
C8 C3 C4 N1 -175.7(3)
C2 C3 C4 C5 169.8(3)
C8 C3 C4 C5 -5.8(5)
C3 C2 C1 N1 -0.8(4)
Br1 C2 C1 N1 -178.8(2)
C4 N1 C1 C2 0.8(4)
C9 N1 C1 C2 177.9(3)
C6 N2 C5 O1 -173.1(3)
C6 N2 C5 C4 8.2(5)
N1 C4 C5 O1 24.3(4)
C3 C4 C5 O1 -144.2(3)
N1 C4 C5 N2 -157.0(3)
C3 C4 C5 N2 34.5(5)
O2 C8 C7 C6 162.0(3)
C3 C8 C7 C6 -18.7(4)
C5 N2 C6 C7 -71.5(4)
C8 C7 C6 N2 75.4(4)

loop_
_cod_related_entry_id
_cod_related_entry_database
_cod_related_entry_code
1 ChemSpider 21125918
